data_7010397
loop_
_publ_author_name
'Choi, Min-Ho'
'Kim, Bok Jo'
'Kim, Il-Chool'
'Kim, Seo-Hyang'
'Kim, Yang'
'Harrowfield, Jack M.'
'Lee, Man-Kil'
'Mocerino, Mauro'
'Rukmini, Elisabeth'
'Skelton, Brian W.'
'White, Allan H.'

_publ_section_title
;
 Inter- and intra-molecular pathways in polyamine synthesis from
 diamines&#x200A;&#x2020;
;
_journal_issue 5
_journal_name_full 'Journal of the Chemical Society, Dalton Transactions'
_journal_page_first 707
_journal_paper_doi 10.1039/b008452m
_journal_year 2001
_chemical_formula_sum 'C16 H50 Cl6 N6 O2'
_chemical_formula_weight 571.33
_space_group_IT_number 14
_symmetry_cell_setting monoclinic
_symmetry_space_group_name_Hall '-P 2ybc'
_symmetry_space_group_name_H-M 'P 1 21/c 1'
_cell_angle_alpha 90.00000
_cell_angle_beta 105.3830(10)
_cell_angle_gamma 90.00000
_cell_formula_units_Z 2
_cell_length_a 7.0501(8)
_cell_length_b 18.946(2)
_cell_length_c 11.0050(12)
_cell_measurement_reflns_used 8192
_cell_measurement_temperature 153
_cell_measurement_theta_max 26
_cell_measurement_theta_min 2
_cell_volume 1417.3(3)
_computing_cell_refinement 'Siemens SAINT (Siemens, 1995)'
_computing_data_collection 'Siemens SMART (Siemens, 1995)'
_computing_data_reduction 'xtal ADDREF SORTRF'
_computing_molecular_graphics xtal
_computing_publication_material 'xtal BONDLA CIFIO'
_computing_structure_refinement 'xtal CRYLSQ'
_computing_structure_solution xtal
_diffrn_ambient_temperature 153
_diffrn_measurement_device_type
;
Bruker SMART CCD diffractometer
;
_diffrn_measurement_method '\w scans'
_diffrn_radiation_detector 'CCD area detector'
_diffrn_radiation_monochromator graphite
_diffrn_radiation_source 'sealed tube'
_diffrn_radiation_type 'Mo K\a'
_diffrn_radiation_wavelength .71073
_diffrn_reflns_av_R_equivalents .029
_diffrn_reflns_av_sigmaI/netI .018
_diffrn_reflns_limit_h_max 8
_diffrn_reflns_limit_h_min -9
_diffrn_reflns_limit_k_max 25
_diffrn_reflns_limit_k_min 0
_diffrn_reflns_limit_l_max 14
_diffrn_reflns_limit_l_min 0
_diffrn_reflns_number 15638
_diffrn_reflns_theta_max 28.85
_diffrn_reflns_theta_min 2.15
_diffrn_standards_decay_% 0
_exptl_absorpt_coefficient_mu .63
_exptl_absorpt_correction_T_max .962
_exptl_absorpt_correction_T_min .653
_exptl_absorpt_correction_type multi-scan
_exptl_absorpt_process_details
;
 SADABS; Sheldrick, 1996
;
_exptl_crystal_colour colourless
_exptl_crystal_density_diffrn 1.339
_exptl_crystal_description prism
_exptl_crystal_F_000 612
_exptl_crystal_size_max .45
_exptl_crystal_size_mid .35
_exptl_crystal_size_min .30
_refine_diff_density_max .468
_refine_diff_density_min -.285
_refine_ls_extinction_coef 575(529)
_refine_ls_extinction_expression 'Eq22 p292 "Cryst. Comp." Munksgaard 1970'
_refine_ls_extinction_method Zachariasen
_refine_ls_goodness_of_fit_all 1.427
_refine_ls_goodness_of_fit_ref 1.476
_refine_ls_hydrogen_treatment refall
_refine_ls_matrix_type full
_refine_ls_number_constraints 0
_refine_ls_number_parameters 237
_refine_ls_number_reflns 3181
_refine_ls_number_restraints 0
_refine_ls_R_factor_all .029
_refine_ls_R_factor_gt .026
_refine_ls_shift/su_max .056
_refine_ls_shift/su_mean .002
_refine_ls_structure_factor_coef F
_refine_ls_weighting_scheme calc
_refine_ls_wR_factor_all .038
_refine_ls_wR_factor_ref .037
_reflns_d_resolution_high .736
_reflns_d_resolution_low 9.455
_reflns_Friedel_coverage 0
_reflns_limit_h_max 9
_reflns_limit_h_min 0
_reflns_limit_k_max 25
_reflns_limit_k_min 0
_reflns_limit_l_max 14
_reflns_limit_l_min -14
_reflns_number_gt 3181
_reflns_number_total 3519
_reflns_threshold_expression 'F    > 4.00 sig(F   )'
_cod_data_source_file b008452m.txt
_cod_data_source_block ykbase
_cod_original_sg_symbol_Hall -p_2ybc
_cod_original_sg_symbol_H-M P_1_21/c_1
_cod_database_code 7010397

loop_
_symmetry_equiv_pos_as_xyz
+x,+y,+z
-x,1/2+y,1/2-z
-x,-y,-z
+x,1/2-y,1/2+z

loop_
_atom_site_label
_atom_site_fract_x
_atom_site_fract_y
_atom_site_fract_z
_atom_site_U_iso_or_equiv
_atom_site_adp_type
_atom_site_calc_flag
_atom_site_calc_attached_atom
_atom_site_occupancy
_atom_site_disorder_assembly
_atom_site_disorder_group
Cl1 .14081(4) .187209(15) .53877(3) .01915(14) Uani ? ? 1.00000 ? ?
Cl2 -.30400(4) .152099(15) .19209(3) .02033(15) Uani ? ? 1.00000 ? ?
Cl3 -.38615(4) .033366(14) .66092(3) .01864(14) Uani ? ? 1.00000 ? ?
C11 .2536(2) .05797(7) 1.01699(12) .0225(6) Uani ? ? 1.00000 ? ?
C12 .00716(18) .13373(7) .86679(13) .0214(6) Uani ? ? 1.00000 ? ?
C1 .19493(16) .08961(6) .88342(10) .0150(5) Uani ? ? 1.00000 ? ?
C2a .36571(17) .13351(6) .86011(11) .0151(5) Uani ? ? 1.00000 ? ?
N3a .40901(15) .19878(5) .93910(10) .0150(4) Uani ? ? 1.00000 ? ?
C4a .57577(17) .23977(6) .91356(12) .0172(5) Uani ? ? 1.00000 ? ?
C5a .61051(18) .30943(6) .98339(12) .0185(5) Uani ? ? 1.00000 ? ?
N6a .48523(17) .36725(5) .91271(11) .0196(5) Uani ? ? 1.00000 ? ?
C2b .16285(18) .02706(6) .79055(10) .0157(5) Uani ? ? 1.00000 ? ?
N3b .04916(15) .04575(5) .65830(9) .0144(4) Uani ? ? 1.00000 ? ?
C4b .06852(17) -.00916(6) .56441(10) .0165(5) Uani ? ? 1.00000 ? ?
O01 .15140(15) .29863(6) .75020(10) .0298(5) Uani ? ? 1.00000 ? ?
H11A .370(2) .0306(8) 1.0348(14) .032(4) Uiso ? ? 1.00000 ? ?
H11B .155(3) .0290(9) 1.0310(16) .036(4) Uiso ? ? 1.00000 ? ?
H11C .280(2) .0943(8) 1.0853(14) .028(4) Uiso ? ? 1.00000 ? ?
H12A .024(2) .1668(8) .9286(15) .026(4) Uiso ? ? 1.00000 ? ?
H12B -.105(2) .1032(8) .8692(13) .023(4) Uiso ? ? 1.00000 ? ?
H12c -.024(3) .1594(9) .7873(17) .034(4) Uiso ? ? 1.00000 ? ?
H2aA .335(2) .1472(7) .7710(14) .018(3) Uiso ? ? 1.00000 ? ?
H2aB .486(2) .1061(7) .8789(12) .014(3) Uiso ? ? 1.00000 ? ?
H3aA .440(2) .1890(8) 1.0154(17) .027(4) Uiso ? ? 1.00000 ? ?
H3aB .314(2) .2254(8) .9268(14) .024(4) Uiso ? ? 1.00000 ? ?
H4aA .550(2) .2468(8) .8319(15) .023(4) Uiso ? ? 1.00000 ? ?
H4aB .692(2) .2101(7) .9429(12) .013(3) Uiso ? ? 1.00000 ? ?
H5aA .743(2) .3234(7) .9928(14) .020(3) Uiso ? ? 1.00000 ? ?
H5aB .589(2) .3037(7) 1.0650(14) .021(4) Uiso ? ? 1.00000 ? ?
H6aA .519(3) .3743(9) .8422(18) .038(5) Uiso ? ? 1.00000 ? ?
H6aB .488(2) .4050(9) .9605(14) .028(4) Uiso ? ? 1.00000 ? ?
H6aC .360(3) .3542(9) .8871(17) .038(5) Uiso ? ? 1.00000 ? ?
H2bA .288(2) .0076(7) .7849(12) .014(3) Uiso ? ? 1.00000 ? ?
H2bB .088(2) -.0093(7) .8178(12) .012(3) Uiso ? ? 1.00000 ? ?
H3bA -.078(3) .0505(8) .6517(15) .032(4) Uiso ? ? 1.00000 ? ?
H3bB .090(2) .0860(8) .6371(12) .018(3) Uiso ? ? 1.00000 ? ?
H4bA .202(2) -.0108(7) .5642(12) .016(3) Uiso ? ? 1.00000 ? ?
H4bB .035(2) -.0519(7) .5929(13) .018(3) Uiso ? ? 1.00000 ? ?
H01A .140(3) .2749(10) .6867(18) .039(5) Uiso ? ? 1.00000 ? ?
H01B .050(3) .3111(11) .742(2) .052(7) Uiso ? ? 1.00000 ? ?

loop_
_atom_site_aniso_label
_atom_site_aniso_U_11
_atom_site_aniso_U_22
_atom_site_aniso_U_33
_atom_site_aniso_U_12
_atom_site_aniso_U_13
_atom_site_aniso_U_23
Cl1 .02080(16) .01764(15) .02040(15) -.00096(10) .00791(11) .00248(10)
Cl2 .02064(17) .02021(16) .01939(16) .00069(11) .00398(12) .00073(10)
Cl3 .01779(16) .01843(15) .01961(16) -.00228(10) .00480(11) -.00088(10)
C11 .0264(7) .0239(6) .0167(6) -.0077(5) .0050(5) .0006(5)
C12 .0175(6) .0207(6) .0258(7) -.0012(5) .0055(5) -.0095(5)
C1 .0156(5) .0146(5) .0147(5) -.0023(4) .0040(4) -.0024(4)
C2a .0170(6) .0139(5) .0150(5) -.0012(4) .0050(4) -.0032(4)
N3a .0156(5) .0127(4) .0172(5) -.0000(4) .0052(4) -.0008(4)
C4a .0164(6) .0145(5) .0224(6) -.0010(4) .0083(5) -.0001(4)
C5a .0159(6) .0159(6) .0227(6) -.0017(4) .0032(5) -.0004(4)
N6a .0205(6) .0132(5) .0255(6) -.0010(4) .0068(4) -.0017(4)
C2b .0188(6) .0133(5) .0139(5) -.0004(4) .0023(4) -.0008(4)
N3b .0162(5) .0119(4) .0151(5) -.0011(4) .0041(4) -.0011(3)
C4b .0187(6) .0145(5) .0163(5) .0010(4) .0046(5) -.0036(4)
O01 .0207(5) .0388(6) .0282(5) .0023(4) .0032(4) -.0116(4)

loop_
_atom_type_symbol
_atom_type_description
_atom_type_oxidation_number
_atom_type_number_in_cell
_atom_type_scat_dispersion_real
_atom_type_scat_dispersion_imag
_atom_type_scat_source
C ? 0 32 .002 .002 'Int Tables Vol IV Tables 2.2B and 2.3.1'
H ? 0 100 0 0 'Int Tables Vol IV Tables 2.2B and 2.3.1'
Cl ? 0 12 .132 .159 'Int Tables Vol IV Tables 2.2B and 2.3.1'
N ? 0 12 .004 .003 'Int Tables Vol IV Tables 2.2B and 2.3.1'
O ? 0 4 .008 .006 'Int Tables Vol IV Tables 2.2B and 2.3.1'

loop_
_diffrn_attenuator_code
_diffrn_attenuator_scale
? ?

loop_
_geom_angle_atom_site_label_1
_geom_angle_atom_site_label_2
_geom_angle_atom_site_label_3
_geom_angle_site_symmetry_1
_geom_angle_site_symmetry_2
_geom_angle_site_symmetry_3
_geom_angle
_geom_angle_publ_flag
C1 C11 H11A . . . 114.2(10) ?
C1 C11 H11B . . . 111.4(10) ?
C1 C11 H11C . . . 113.6(9) ?
H11A C11 H11B . . . 106.7(15) ?
H11A C11 H11C . . . 103.9(12) ?
H11B C11 H11C . . . 106.4(15) ?
C1 C12 H12A . . . 110.3(10) ?
C1 C12 H12B . . . 110.6(9) ?
C1 C12 H12c . . . 111.2(12) ?
H12A C12 H12B . . . 109.4(15) ?
H12A C12 H12c . . . 106.4(14) ?
H12B C12 H12c . . . 108.9(13) ?
C11 C1 C12 . . . 109.31(11) ?
C11 C1 C2a . . . 110.23(9) ?
C11 C1 C2b . . . 106.78(9) ?
C12 C1 C2a . . . 111.95(9) ?
C12 C1 C2b . . . 111.67(9) ?
C2a C1 C2b . . . 106.76(10) ?
C1 C2a N3a . . . 113.44(10) ?
C1 C2a H2aA . . . 109.7(9) ?
C1 C2a H2aB . . . 110.7(9) ?
N3a C2a H2aA . . . 108.6(8) ?
N3a C2a H2aB . . . 106.7(8) ?
H2aA C2a H2aB . . . 107.6(12) ?
C2a N3a C4a . . . 111.67(10) ?
C2a N3a H3aA . . . 111.2(10) ?
C2a N3a H3aB . . . 112.4(10) ?
C4a N3a H3aA . . . 107.2(11) ?
C4a N3a H3aB . . . 107.3(12) ?
H3aA N3a H3aB . . . 106.8(16) ?
N3a C4a C5a . . . 112.73(11) ?
N3a C4a H4aA . . . 108.1(10) ?
N3a C4a H4aB . . . 105.7(9) ?
C5a C4a H4aA . . . 110.4(10) ?
C5a C4a H4aB . . . 109.0(7) ?
H4aA C4a H4aB . . . 110.8(14) ?
C4a C5a N6a . . . 112.47(9) ?
C4a C5a H5aA . . . 108.7(9) ?
C4a C5a H5aB . . . 109.4(8) ?
N6a C5a H5aA . . . 106.3(8) ?
N6a C5a H5aB . . . 110.8(8) ?
H5aA C5a H5aB . . . 109.0(12) ?
C5a N6a H6aA . . . 107.9(11) ?
C5a N6a H6aB . . . 111.5(9) ?
C5a N6a H6aC . . . 111.3(11) ?
H6aA N6a H6aB . . . 115.6(16) ?
H6aA N6a H6aC . . . 104.0(16) ?
H6aB N6a H6aC . . . 106.2(16) ?
C1 C2b N3b . . . 114.01(9) ?
C1 C2b H2bA . . . 111.0(7) ?
C1 C2b H2bB . . . 109.8(8) ?
N3b C2b H2bA . . . 106.6(7) ?
N3b C2b H2bB . . . 105.9(7) ?
H2bA C2b H2bB . . . 109.3(12) ?
C2b N3b C4b . . . 112.39(9) ?
C2b N3b H3bA . . . 111.8(11) ?
C2b N3b H3bB . . . 109.7(8) ?
C4b N3b H3bA . . . 106.9(10) ?
C4b N3b H3bB . . . 109.2(10) ?
H3bA N3b H3bB . . . 106.6(14) ?
N3b C4b H4bA . . . 107.4(8) ?
N3b C4b H4bB . . . 107.2(9) ?
N3b C4b C4b . . '3 556' 109.34(9) ?
H4bA C4b H4bB . . . 108.6(12) ?
H4bA C4b C4b . . '3 556' 113.0(8) ?
H4bB C4b C4b . . '3 556' 111.0(7) ?
H01A O01 H01B . . . 102(2) ?

loop_
_geom_bond_atom_site_label_1
_geom_bond_atom_site_label_2
_geom_bond_site_symmetry_1
_geom_bond_site_symmetry_2
_geom_bond_distance
_geom_bond_publ_flag
C11 C1 . . 1.5391(17) ?
C11 H11A . . .944(16) ?
C11 H11B . . .931(19) ?
C11 H11C . . .999(15) ?
C12 C1 . . 1.5350(17) ?
C12 H12A . . .910(16) ?
C12 H12B . . .988(15) ?
C12 H12c . . .974(18) ?
C1 C2a . . 1.5398(17) ?
C1 C2b . . 1.5419(16) ?
C2a N3a . . 1.4957(15) ?
C2a H2aA . . .981(15) ?
C2a H2aB . . .967(13) ?
N3a C4a . . 1.4966(17) ?
N3a H3aA . . .831(18) ?
N3a H3aB . . .821(16) ?
C4a C5a . . 1.5140(17) ?
C4a H4aA . . .879(16) ?
C4a H4aB . . .976(13) ?
C5a N6a . . 1.4902(15) ?
C5a H5aA . . .949(16) ?
C5a H5aB . . .955(16) ?
N6a H6aA . . .88(2) ?
N6a H6aB . . .885(16) ?
N6a H6aC . . .886(19) ?
C2b N3b . . 1.5057(14) ?
C2b H2bA . . .974(15) ?
C2b H2bB . . .964(14) ?
N3b C4b . . 1.4978(16) ?
N3b H3bA . . .883(19) ?
N3b H3bB . . .869(15) ?
C4b H4bA . . .945(16) ?
C4b H4bB . . .921(15) ?
C4b C4b . '3 556' 1.5289(14) ?
O01 H01A . . .82(2) ?
O01 H01B . . .73(2) ?

loop_
_geom_contact_atom_site_label_1
_geom_contact_atom_site_label_2
_geom_contact_distance
_geom_contact_site_symmetry_1
_geom_contact_site_symmetry_2
_geom_contact_publ_flag
Cl1 N3a 3.2472(12) . '4 554' ?
Cl1 N6a 3.2669(13) . '4 554' ?
Cl1 N3b 3.1276(11) . . ?
Cl1 O01 3.2076(12) . '4 554' ?
Cl1 O01 3.1278(12) . . ?
Cl1 H2aA 2.670(14) . . ?
Cl1 H3aB 2.558(17) . '4 554' ?
Cl1 H5aA 2.723(16) . '4 454' ?
Cl1 H6aC 2.68(2) . '4 554' ?
Cl1 H3bB 2.276(15) . . ?
Cl1 H01A 2.33(2) . . ?
Cl2 N3a 3.1047(10) . '1 454' ?
Cl2 N6a 3.1861(14) . '4 454' ?
Cl2 O01 3.2403(12) . '4 554' ?
Cl2 H3aA 2.379(15) . '1 454' ?
Cl2 H4aA 2.817(17) . '4 454' ?
Cl2 H6aA 2.37(2) . '4 454' ?
Cl2 H01B 2.51(2) . '4 554' ?
Cl3 N6a 3.2427(12) . '4 454' ?
Cl3 N6a 3.2786(11) . '2 546' ?
Cl3 N3b 3.0857(12) . . ?
Cl3 H6aB 2.777(16) . '2 546' ?
Cl3 H6aB 2.444(15) . '4 454' ?
Cl3 H3bA 2.23(2) . . ?
C11 C12 2.5074(17) . . ?
C11 C2a 2.526(2) . . ?
C11 N3a 3.0905(17) . . ?
C11 C2b 2.4731(17) . . ?
C11 H12A 2.641(16) . . ?
C11 H2aB 2.672(15) . . ?
C11 H2bB 2.537(12) . . ?
C12 C2a 2.5483(19) . . ?
C12 N3a 2.9970(16) . . ?
C12 C2b 2.5459(18) . . ?
C12 N3b 2.9140(18) . . ?
C12 H11B 2.700(17) . . ?
C1 N3a 2.5378(15) . . ?
C1 N3b 2.5561(14) . . ?
C1 H11A 2.110(15) . . ?
C1 H11B 2.069(19) . . ?
C1 H11C 2.144(15) . . ?
C1 H12A 2.037(17) . . ?
C1 H12B 2.098(15) . . ?
C1 H12c 2.094(16) . . ?
C1 H2aA 2.086(16) . . ?
C1 H2aB 2.087(14) . . ?
C1 H2bA 2.098(14) . . ?
C1 H2bB 2.077(13) . . ?
C1 H3bB 2.615(13) . . ?
C2a C4a 2.4759(16) . . ?
C2a C2b 2.4735(16) . . ?
C2a H12c 2.696(18) . . ?
C2a H3aA 1.956(17) . . ?
C2a H3aB 1.961(16) . . ?
C2a H4aA 2.570(16) . . ?
C2a H4aB 2.667(13) . . ?
C2a H2bA 2.537(13) . . ?
N3a C5a 2.5066(15) . . ?
N3a O01 3.0324(14) . . ?
N3a H12A 2.750(17) . . ?
N3a H2aA 2.034(14) . . ?
N3a H2aB 2.001(14) . . ?
N3a H4aA 1.956(18) . . ?
N3a H4aB 1.996(15) . . ?
N3a H5aB 2.559(13) . . ?
C4a N6a 2.4975(16) . . ?
C4a H2aA 2.646(13) . . ?
C4a H2aB 2.614(14) . . ?
C4a H3aA 1.914(19) . . ?
C4a H3aB 1.909(17) . . ?
C4a H5aA 2.028(14) . . ?
C4a H5aB 2.041(15) . . ?
C4a H6aA 2.665(17) . . ?
C4a H6aC 2.620(18) . . ?
C5a H3aA 2.645(16) . . ?
C5a H3aB 2.570(16) . . ?
C5a H4aA 1.998(16) . . ?
C5a H4aB 2.051(13) . . ?
C5a H6aA 1.951(18) . . ?
C5a H6aB 1.992(16) . . ?
C5a H6aC 1.991(17) . . ?
N6a O01 2.8626(14) . . ?
N6a H4aA 2.533(16) . . ?
N6a H5aA 1.979(15) . . ?
N6a H5aB 2.036(14) . . ?
C2b C4b 2.4957(16) . . ?
C2b H11A 2.697(14) . . ?
C2b H11B 2.662(18) . . ?
C2b H12B 2.698(16) . . ?
C2b H2aA 2.616(14) . . ?
C2b H2aB 2.682(13) . . ?
C2b H3bA 2.009(15) . . ?
C2b H3bB 1.976(14) . . ?
C2b H4bA 2.677(15) . . ?
C2b H4bB 2.596(13) . . ?
N3b C4b 2.4693(14) . '3 556' ?
N3b H12c 2.702(18) . . ?
N3b H2bA 2.014(12) . . ?
N3b H2bB 1.998(13) . . ?
N3b H4bA 2.697(12) . '3 556' ?
N3b H4bA 1.996(16) . . ?
N3b H4bB 1.977(14) . . ?
N3b H4bB 2.671(14) . '3 556' ?
C4b H2bA 2.528(12) . . ?
C4b H3bA 2.521(18) . '3 556' ?
C4b H3bA 1.947(19) . . ?
C4b H3bB 1.963(15) . . ?
C4b H3bB 2.640(13) . '3 556' ?
C4b H4bA 2.088(13) . '3 556' ?
C4b H4bB 2.048(13) . '3 556' ?
O01 H3aB 2.415(14) . . ?
O01 H6aC 2.090(17) . . ?
H11A H11B 1.50(3) . . ?
H11A H11C 1.53(2) . . ?
H11B H11B 2.38(2) . '3 557' ?
H11B H11C 1.55(2) . . ?
H11B H2bB 2.38(2) . . ?
H11C H3aA 2.35(2) . . ?
H12A H12B 1.55(2) . . ?
H12A H12c 1.51(2) . . ?
H12A H3aB 2.33(2) . . ?
H12B H12c 1.60(2) . . ?
H2aA H2aB 1.572(18) . . ?
H2aA H3aB 2.30(2) . . ?
H2aA H4aA 2.40(2) . . ?
H2aA H3bB 2.271(18) . . ?
H2aB H3aA 2.25(2) . . ?
H2aB H2bA 2.394(18) . . ?
H3aA H3aB 1.33(2) . . ?
H3aA H4aB 2.17(2) . . ?
H3aB H4aA 2.22(3) . . ?
H4aA H4aB 1.528(19) . . ?
H4aB H5aA 2.221(19) . . ?
H5aA H5aB 1.55(2) . . ?
H5aA H6aA 2.18(2) . . ?
H5aA H6aB 2.32(2) . . ?
H5aB H6aB 2.25(2) . . ?
H5aB H6aC 2.38(2) . . ?
H6aA H6aB 1.50(3) . . ?
H6aA H6aC 1.39(3) . . ?
H6aB H6aC 1.42(2) . . ?
H2bA H2bB 1.58(2) . . ?
H2bA H3bB 2.367(18) . . ?
H2bA H4bA 2.368(18) . . ?
H2bB H3bA 2.20(2) . . ?
H3bA H3bB 1.40(2) . . ?
H3bA H4bB 2.25(2) . . ?
H3bB H4bA 2.23(2) . . ?
H4bA H4bB 2.379(18) . '3 556' ?
H4bA H4bB 1.52(2) . . ?
H01A H01B 1.20(3) . . ?

loop_
_geom_hbond_atom_site_label_D
_geom_hbond_atom_site_label_H
_geom_hbond_atom_site_label_A
_geom_hbond_site_symmetry_D
_geom_hbond_site_symmetry_H
_geom_hbond_site_symmetry_A
_geom_hbond_distance_DH
_geom_hbond_distance_HA
_geom_hbond_distance_DA
_geom_hbond_angle_DHA
_geom_hbond_publ_flag
? ? ? ? ? ? ? ? ? ? ?

loop_
_geom_torsion_atom_site_label_1
_geom_torsion_atom_site_label_2
_geom_torsion_atom_site_label_3
_geom_torsion_atom_site_label_4
_geom_torsion_site_symmetry_1
_geom_torsion_site_symmetry_2
_geom_torsion_site_symmetry_3
_geom_torsion_site_symmetry_4
_geom_torsion
_geom_torsion_publ_flag
? ? ? ? ? ? ? ? ? ?
